data_4100615
_journal_name_full 'Journal of the American Chemical Society'
_journal_paper_doi 10.1021/ja042334k
_journal_year 2005
_chemical_formula_moiety ' 2(C72 H96 Co9 N48 O24 W6), 2(H4 O2), 15(H4 O2), 13(H4 O2), 4(H2 O)'
_chemical_formula_sum 'C144 H268 Co18 N96 O86 W12'
_chemical_formula_weight 7987.48
_space_group_IT_number 15
_symmetry_cell_setting monoclinic
_symmetry_space_group_name_Hall '-C 2yc'
_symmetry_space_group_name_H-M 'C 1 2/c 1'
_cell_angle_alpha 90.00
_cell_angle_beta 114.012(5)
_cell_angle_gamma 90.00
_cell_formula_units_Z 2
_cell_length_a 28.764(9)
_cell_length_b 19.258(6)
_cell_length_c 32.519(10)
_cell_measurement_temperature 293(2)
_cell_volume 16455(9)
_diffrn_ambient_temperature 293(2)
_exptl_crystal_density_diffrn 1.612
_cod_depositor_comments
;
The following automatic conversions were performed:
'_symmetry_cell_setting' value 'Monoclinic' changed to 'monoclinic'
according to '/home/saulius/struct/CIF-dictionaries/cif_core.dic'
dictionary named 'cif_core.dic' version 2.4.1 from 2010-06-29.

Automatic conversion script
Id: cif_fix_enum 1527 2010-12-29 10:47:43Z saulius 
;
_cod_original_sg_symbol_H-M 'C 2/c'
_cod_database_code 4100615

loop_
_symmetry_equiv_pos_as_xyz
'x, y, z'
'-x, y, -z+1/2'
'x+1/2, y+1/2, z'
'-x+1/2, y+1/2, -z+1/2'
'-x, -y, -z'
'x, -y, z-1/2'
'-x+1/2, -y+1/2, -z'
'x+1/2, -y+1/2, z-1/2'

loop_
_atom_site_label
_atom_site_type_symbol
_atom_site_fract_x
_atom_site_fract_y
_atom_site_fract_z
_atom_site_U_iso_or_equiv
_atom_site_adp_type
_atom_site_occupancy
_atom_site_symmetry_multiplicity
_atom_site_calc_flag
_atom_site_refinement_flags
_atom_site_disorder_assembly
_atom_site_disorder_group
W1 W 0.322158(8) 0.342324(12) 0.266023(8) 0.03607(6) Uani 1 1 d . . .
W2 W 0.581059(9) 0.164575(12) 0.381315(8) 0.04020(7) Uani 1 1 d . . .
W3 W 0.561343(9) 0.551731(12) 0.376036(8) 0.03742(6) Uani 1 1 d . . .
Co1 Co 0.5000 0.35286(5) 0.2500 0.0311(2) Uani 1 2 d S . .
Co2 Co 0.47318(3) 0.34703(4) 0.43178(3) 0.04396(19) Uani 1 1 d . . .
Co3 Co 0.37255(3) 0.60814(4) 0.25379(3) 0.04138(18) Uani 1 1 d . . .
Co4 Co 0.71557(3) 0.37213(5) 0.40858(3) 0.04573(19) Uani 1 1 d . . .
Co5 Co 0.39380(3) 0.08493(4) 0.26720(3) 0.04265(18) Uani 1 1 d . . .
C1 C 0.3922(2) 0.3465(3) 0.25734(19) 0.0369(12) Uani 1 1 d . . .
C2 C 0.3023(2) 0.3594(3) 0.1959(2) 0.0417(13) Uani 1 1 d . . .
C3 C 0.2576(2) 0.2817(3) 0.2304(2) 0.0477(15) Uani 1 1 d . . .
C4 C 0.3517(2) 0.2415(3) 0.2712(2) 0.0409(13) Uani 1 1 d . . .
C5 C 0.3430(2) 0.4511(3) 0.2655(2) 0.0426(13) Uani 1 1 d . . .
C6 C 0.2588(2) 0.4068(3) 0.2610(2) 0.0547(16) Uani 1 1 d . . .
C7 C 0.2976(2) 0.2987(4) 0.3157(2) 0.0528(16) Uani 1 1 d . . .
C8 C 0.3821(2) 0.3522(3) 0.3327(2) 0.0485(15) Uani 1 1 d . . .
C9 C 0.5482(2) 0.2424(3) 0.3302(2) 0.0390(12) Uani 1 1 d . . .
C10 C 0.5912(2) 0.1278(3) 0.3225(2) 0.0501(15) Uani 1 1 d . . .
C11 C 0.6477(3) 0.1047(4) 0.4027(2) 0.0563(17) Uani 1 1 d . . .
C12 C 0.6384(2) 0.2420(3) 0.3922(2) 0.0466(14) Uani 1 1 d . . .
C13 C 0.5065(2) 0.1295(3) 0.3365(2) 0.0410(13) Uani 1 1 d . . .
C14 C 0.5606(3) 0.0741(4) 0.4062(3) 0.065(2) Uani 1 1 d . . .
C15 C 0.6197(3) 0.1739(4) 0.4550(3) 0.0572(17) Uani 1 1 d . . .
C16 C 0.5360(2) 0.2316(3) 0.4023(2) 0.0446(13) Uani 1 1 d . . .
C17 C 0.5362(2) 0.4723(3) 0.3263(2) 0.0432(13) Uani 1 1 d . . .
C18 C 0.5897(2) 0.5771(3) 0.3256(2) 0.0429(13) Uani 1 1 d . . .
C19 C 0.5743(3) 0.6537(4) 0.3781(3) 0.0570(17) Uani 1 1 d . . .
C20 C 0.4885(2) 0.5801(3) 0.3267(2) 0.0450(14) Uani 1 1 d . . .
C21 C 0.6235(2) 0.4785(3) 0.3896(2) 0.0472(14) Uani 1 1 d . . .
C22 C 0.6182(3) 0.5664(4) 0.4396(3) 0.0630(19) Uani 1 1 d . . .
C23 C 0.5250(2) 0.5985(3) 0.4145(2) 0.0491(15) Uani 1 1 d . . .
C24 C 0.5327(2) 0.4708(3) 0.4042(2) 0.0459(14) Uani 1 1 d . . .
C25 C 0.3791(4) 0.2544(5) 0.4322(3) 0.105(3) Uani 1 1 d . . .
H25A H 0.3619 0.2963 0.4180 0.157 Uiso 1 1 calc R . .
H25B H 0.3674 0.2404 0.4547 0.157 Uiso 1 1 calc R . .
H25C H 0.3719 0.2184 0.4101 0.157 Uiso 1 1 calc R . .
C26 C 0.5760(2) 0.3244(3) 0.5142(2) 0.0545(16) Uani 1 1 d . . .
H26A H 0.5787 0.2757 0.5209 0.082 Uiso 1 1 calc R . .
H26B H 0.5957 0.3500 0.5410 0.082 Uiso 1 1 calc R . .
H26C H 0.5885 0.3336 0.4915 0.082 Uiso 1 1 calc R . .
C27 C 0.4270(3) 0.4880(4) 0.4482(2) 0.0585(17) Uani 1 1 d . . .
H27A H 0.4520 0.5063 0.4386 0.088 Uiso 1 1 calc R . .
H27B H 0.4297 0.5113 0.4753 0.088 Uiso 1 1 calc R . .
H27C H 0.3936 0.4953 0.4251 0.088 Uiso 1 1 calc R . .
C28 C 0.3607(4) 0.7681(5) 0.2204(4) 0.103(3) Uani 1 1 d . . .
H28A H 0.3364 0.7518 0.1918 0.155 Uiso 1 1 calc R . .
H28B H 0.3845 0.7988 0.2157 0.155 Uiso 1 1 calc R . .
H28C H 0.3433 0.7925 0.2356 0.155 Uiso 1 1 calc R . .
C29 C 0.3663(3) 0.6133(4) 0.3483(2) 0.0572(17) Uani 1 1 d . . .
H29A H 0.3813 0.5685 0.3489 0.086 Uiso 1 1 calc R . .
H29B H 0.3383 0.6086 0.3569 0.086 Uiso 1 1 calc R . .
H29C H 0.3914 0.6439 0.3689 0.086 Uiso 1 1 calc R . .
C30 C 0.2537(3) 0.5967(4) 0.2107(2) 0.0588(17) Uani 1 1 d . . .
H30A H 0.2607 0.5515 0.2243 0.088 Uiso 1 1 calc R . .
H30B H 0.2267 0.5935 0.1813 0.088 Uiso 1 1 calc R . .
H30C H 0.2438 0.6274 0.2290 0.088 Uiso 1 1 calc R . .
C31 C 0.7081(3) 0.3538(4) 0.5031(3) 0.069(2) Uani 1 1 d . . .
H31A H 0.6744 0.3730 0.4920 0.103 Uiso 1 1 calc R . .
H31B H 0.7265 0.3673 0.5339 0.103 Uiso 1 1 calc R . .
H31C H 0.7060 0.3041 0.5011 0.103 Uiso 1 1 calc R . .
C32 C 0.7591(3) 0.5115(4) 0.3934(3) 0.0656(19) Uani 1 1 d . . .
H32A H 0.7547 0.4945 0.3643 0.098 Uiso 1 1 calc R . .
H32B H 0.7874 0.5428 0.4045 0.098 Uiso 1 1 calc R . .
H32C H 0.7288 0.5354 0.3910 0.098 Uiso 1 1 calc R . .
C33 C 0.7815(3) 0.2480(3) 0.4013(2) 0.0569(17) Uani 1 1 d . . .
H33A H 0.7478 0.2339 0.3813 0.085 Uiso 1 1 calc R . .
H33B H 0.7982 0.2104 0.4212 0.085 Uiso 1 1 calc R . .
H33C H 0.8006 0.2603 0.3840 0.085 Uiso 1 1 calc R . .
C34 C 0.3974(3) 0.0939(4) 0.3656(2) 0.0616(18) Uani 1 1 d . . .
H34A H 0.4172 0.1320 0.3624 0.092 Uiso 1 1 calc R . .
H34B H 0.4181 0.0655 0.3906 0.092 Uiso 1 1 calc R . .
H34C H 0.3690 0.1116 0.3708 0.092 Uiso 1 1 calc R . .
C35 C 0.4654(3) -0.0476(4) 0.3015(3) 0.069(2) Uani 1 1 d . . .
H35A H 0.4694 -0.0952 0.2948 0.103 Uiso 1 1 d R . .
H35B H 0.4941 -0.0211 0.3023 0.103 Uiso 1 1 d R . .
H35C H 0.4633 -0.0449 0.3301 0.103 Uiso 1 1 d R . .
C36 C 0.2851(3) 0.0839(4) 0.1883(2) 0.0604(18) Uani 1 1 d . . .
H36A H 0.2965 0.1307 0.1880 0.091 Uiso 1 1 calc R . .
H36B H 0.2526 0.0845 0.1900 0.091 Uiso 1 1 calc R . .
H36C H 0.2821 0.0607 0.1612 0.091 Uiso 1 1 calc R . .
N1 N 0.42922(18) 0.3499(2) 0.25385(16) 0.0392(11) Uani 1 1 d . . .
N2 N 0.2937(2) 0.3673(3) 0.15751(18) 0.0491(12) Uani 1 1 d . . .
N3 N 0.22294(19) 0.2434(3) 0.21124(19) 0.0512(13) Uani 1 1 d . . .
N4 N 0.3656(2) 0.1838(3) 0.2699(2) 0.0533(13) Uani 1 1 d . . .
N5 N 0.35410(18) 0.5057(3) 0.26344(17) 0.0437(11) Uani 1 1 d . . .
N6 N 0.2245(2) 0.4385(3) 0.2584(2) 0.0548(14) Uani 1 1 d . . .
N7 N 0.2825(2) 0.2755(3) 0.3408(2) 0.0603(15) Uani 1 1 d . . .
N8 N 0.4139(2) 0.3528(3) 0.36810(19) 0.0487(12) Uani 1 1 d . . .
N9 N 0.52816(19) 0.2806(3) 0.30095(18) 0.0445(11) Uani 1 1 d . . .
N10 N 0.5977(2) 0.1113(3) 0.29146(19) 0.0509(13) Uani 1 1 d . . .
N11 N 0.6876(2) 0.0774(3) 0.4189(2) 0.0614(15) Uani 1 1 d . . .
N12 N 0.6675(2) 0.2865(3) 0.39801(19) 0.0508(13) Uani 1 1 d . . .
N13 N 0.4668(2) 0.1122(3) 0.31134(18) 0.0472(12) Uani 1 1 d . . .
N14 N 0.5496(2) 0.0249(4) 0.4196(2) 0.0716(18) Uani 1 1 d . . .
N15 N 0.6407(2) 0.1771(3) 0.4896(2) 0.0510(13) Uani 1 1 d . . .
N16 N 0.51149(19) 0.2696(3) 0.41238(18) 0.0489(12) Uani 1 1 d . . .
N17 N 0.52290(18) 0.4299(3) 0.29901(17) 0.0427(11) Uani 1 1 d . . .
N18 N 0.60530(19) 0.5856(3) 0.29948(19) 0.0479(12) Uani 1 1 d . . .
N19 N 0.5783(2) 0.7161(4) 0.3706(2) 0.0730(18) Uani 1 1 d . . .
N20 N 0.4485(2) 0.5955(3) 0.30157(19) 0.0488(12) Uani 1 1 d . . .
N21 N 0.6562(2) 0.4413(3) 0.39660(18) 0.0497(12) Uani 1 1 d . . .
N22 N 0.6488(2) 0.5777(3) 0.4779(2) 0.0693(17) Uani 1 1 d . . .
N23 N 0.5021(2) 0.6248(3) 0.43381(19) 0.0530(13) Uani 1 1 d . . .
N24 N 0.5132(2) 0.4247(3) 0.41579(18) 0.0489(12) Uani 1 1 d . . .
O1 O 0.43163(19) 0.2665(3) 0.45245(17) 0.0667(13) Uani 1 1 d . . .
H1A H 0.4326 0.3106 0.4534 0.080 Uiso 1 1 d R . .
O2 O 0.52644(17) 0.3441(2) 0.49900(15) 0.0537(11) Uani 1 1 d . . .
H2A H 0.5133 0.3184 0.5127 0.064 Uiso 1 1 d R . .
O3 O 0.43506(18) 0.4185(3) 0.45649(18) 0.0649(13) Uani 1 1 d . . .
H3A H 0.4501 0.4151 0.4850 0.078 Uiso 1 1 d R . .
O4 O 0.34909(17) 0.6403(2) 0.30530(15) 0.0539(11) Uani 1 1 d . . .
H4A H 0.3169 0.6366 0.2941 0.065 Uiso 1 1 d R . .
O5 O 0.38634(18) 0.7129(2) 0.24585(17) 0.0607(12) Uani 1 1 d . . .
H5A H 0.4169 0.7113 0.2402 0.073 Uiso 1 1 d R . .
O6 O 0.29776(17) 0.6229(2) 0.20729(16) 0.0596(12) Uani 1 1 d . . .
H6A H 0.2968 0.6084 0.1823 0.072 Uiso 1 1 d R . .
O7 O 0.73263(18) 0.3778(3) 0.47789(17) 0.0639(13) Uani 1 1 d . . .
H7A H 0.7360 0.4210 0.4838 0.077 Uiso 1 1 d R . .
O8 O 0.76817(18) 0.4555(2) 0.42327(18) 0.0640(13) Uani 1 1 d . . .
H8A H 0.7718 0.4723 0.4486 0.077 Uiso 1 1 d R . .
O9 O 0.77847(17) 0.3055(2) 0.42655(15) 0.0558(11) Uani 1 1 d . . .
H9A H 0.8036 0.3312 0.4293 0.067 Uiso 1 1 d R . .
O10 O 0.37927(18) 0.0536(3) 0.32562(17) 0.0651(13) Uani 1 1 d . . .
H10A H 0.3927 0.0137 0.3332 0.078 Uiso 1 1 d R . .
O11 O 0.31968(16) 0.0494(2) 0.22487(16) 0.0536(11) Uani 1 1 d . . .
H11A H 0.3047 0.0415 0.2422 0.064 Uiso 1 1 d R . .
O12 O 0.41980(17) -0.0197(2) 0.26710(16) 0.0558(11) Uani 1 1 d . . .
H12A H 0.4080 0.0014 0.2837 0.067 Uiso 1 1 d R . .
O13 O 0.22956(17) 0.1935(2) 0.37724(17) 0.0617(12) Uani 1 1 d . . .
H13A H 0.2597 0.1791 0.3838 0.074 Uiso 1 1 d R . .
H13B H 0.2290 0.2375 0.3759 0.074 Uiso 1 1 d R . .
O14 O 0.11191(16) 0.4088(2) 0.14698(16) 0.0568(11) Uani 1 1 d . . .
H14A H 0.1152 0.4158 0.1225 0.068 Uiso 1 1 d R . .
H14B H 0.1226 0.3683 0.1567 0.068 Uiso 1 1 d R . .
O15 O 0.00085(19) 0.3602(2) 0.49032(17) 0.0627(13) Uani 1 1 d . . .
H15A H -0.0262 0.3479 0.4929 0.075 Uiso 1 1 d R . .
H15B H 0.0266 0.3497 0.5141 0.075 Uiso 1 1 d R . .
O16 O 1.0000 0.2559(4) 0.2500 0.074(3) Uani 1 2 d S A 1
H16A H 1.0063 0.2809 0.2732 0.088 Uiso 0.50 1 d PR A 1
H16B H 0.9869 0.2809 0.2265 0.088 Uiso 0.50 1 d PR A 1
O16' O 1.0000 0.2964(4) 0.2500 0.061(2) Uani 1 2 d S B 2
H16C H 0.9749 0.2846 0.2260 0.074 Uiso 0.50 1 d PR B 2
H16D H 0.9943 0.2846 0.2727 0.074 Uiso 0.50 1 d PR B 2
O17 O 0.2183(3) 0.4752(4) 0.4981(3) 0.047(2) Uani 0.50 1 d P . .
H17A H 0.2293 0.4777 0.4776 0.057 Uiso 0.50 1 d PR . .
H17B H 0.1862 0.4805 0.4867 0.057 Uiso 0.50 1 d PR . .
O18 O 0.13031(18) 0.3705(2) 0.49985(17) 0.0633(12) Uani 1 1 d . . .
H18A H 0.1595 0.3774 0.4999 0.076 Uiso 1 1 d R . .
H18B H 0.1084 0.3665 0.4729 0.076 Uiso 1 1 d R . .
O19 O 0.2500 0.2500 0.5000 0.0583(17) Uani 1 2 d S . .
H19A H 0.2760 0.2581 0.5242 0.070 Uiso 0.25 1 d PR . .
H19B H 0.2519 0.2735 0.4786 0.070 Uiso 0.25 1 d PR . .
H19C H 0.2231 0.2609 0.5034 0.070 Uiso 0.25 1 d PR . .
H19D H 0.2485 0.2070 0.4938 0.070 Uiso 0.25 1 d PR . .
O20 O 0.09580(17) 0.3756(2) 0.39802(16) 0.0601(13) Uani 1 1 d . . .
H20A H 0.0852 0.4168 0.3980 0.072 Uiso 1 1 d R . .
H20B H 0.0709 0.3496 0.3825 0.072 Uiso 1 1 d R . .
O21 O 0.04295(16) 0.3271(2) 0.08772(17) 0.0603(13) Uani 1 1 d . . .
H21A H 0.0133 0.3245 0.0667 0.072 Uiso 1 1 d R . .
H21B H 0.0411 0.3451 0.1109 0.072 Uiso 1 1 d R . .
O22 O 0.2277(3) 0.4278(5) 0.3803(3) 0.066(3) Uani 0.50 1 d P . .
H22A H 0.2260 0.3879 0.3908 0.079 Uiso 0.50 1 d PR . .
H22B H 0.2502 0.4273 0.3696 0.079 Uiso 0.50 1 d PR . .
O23 O 0.12479(18) 0.4363(3) 0.05048(19) 0.0751(16) Uani 1 1 d . . .
H23A H 0.1560 0.4373 0.0686 0.090 Uiso 1 1 d R . .
H23B H 0.1202 0.4053 0.0306 0.090 Uiso 1 1 d R . .

loop_
_atom_site_aniso_label
_atom_site_aniso_U_11
_atom_site_aniso_U_22
_atom_site_aniso_U_33
_atom_site_aniso_U_23
_atom_site_aniso_U_13
_atom_site_aniso_U_12
W1 0.03498(11) 0.04580(12) 0.03850(13) -0.00004(10) 0.02630(10) -0.00011(9)
W2 0.04485(13) 0.04377(13) 0.03658(13) -0.00036(10) 0.02128(11) -0.00047(10)
W3 0.04157(13) 0.04602(13) 0.03290(12) 0.00094(10) 0.02358(10) -0.00021(10)
Co1 0.0358(5) 0.0385(5) 0.0318(5) 0.000 0.0269(4) 0.000
Co2 0.0479(4) 0.0567(5) 0.0358(4) -0.0001(4) 0.0259(4) 0.0000(4)
Co3 0.0435(4) 0.0476(4) 0.0399(4) 0.0003(4) 0.0241(4) -0.0010(3)
Co4 0.0436(4) 0.0569(5) 0.0399(5) -0.0003(4) 0.0202(4) 0.0002(4)
Co5 0.0421(4) 0.0460(4) 0.0460(5) -0.0015(4) 0.0242(4) 0.0018(3)
C1 0.046(3) 0.040(3) 0.032(3) 0.002(2) 0.023(3) 0.001(2)
C2 0.046(3) 0.044(3) 0.036(3) 0.003(3) 0.018(3) -0.002(2)
C3 0.044(3) 0.046(3) 0.059(4) 0.001(3) 0.026(3) -0.004(3)
C4 0.042(3) 0.046(3) 0.044(3) -0.003(3) 0.027(3) -0.002(3)
C5 0.052(3) 0.043(3) 0.040(3) 0.000(3) 0.025(3) 0.001(3)
C6 0.042(3) 0.056(4) 0.065(5) 0.000(3) 0.021(3) -0.001(3)
C7 0.048(4) 0.067(4) 0.040(4) -0.001(3) 0.014(3) 0.003(3)
C8 0.048(4) 0.053(4) 0.047(4) 0.003(3) 0.022(3) 0.004(3)
C9 0.041(3) 0.039(3) 0.042(3) 0.000(3) 0.022(3) 0.005(2)
C10 0.044(3) 0.055(4) 0.055(4) 0.000(3) 0.024(3) -0.007(3)
C11 0.051(4) 0.065(4) 0.045(4) 0.002(3) 0.012(3) 0.000(3)
C12 0.045(3) 0.050(3) 0.051(4) -0.001(3) 0.026(3) 0.009(3)
C13 0.039(3) 0.047(3) 0.041(3) 0.000(3) 0.021(3) 0.000(3)
C14 0.065(5) 0.051(4) 0.064(5) -0.007(4) 0.012(4) 0.004(3)
C15 0.052(4) 0.061(4) 0.043(4) -0.003(3) 0.004(3) -0.002(3)
C16 0.049(3) 0.049(3) 0.036(3) -0.001(3) 0.018(3) 0.001(3)
C17 0.046(3) 0.045(3) 0.043(3) 0.004(3) 0.024(3) 0.001(3)
C18 0.045(3) 0.046(3) 0.044(3) 0.002(3) 0.024(3) 0.000(3)
C19 0.058(4) 0.052(4) 0.059(4) 0.009(3) 0.022(4) 0.001(3)
C20 0.048(4) 0.046(3) 0.046(4) -0.004(3) 0.023(3) -0.002(3)
C21 0.046(3) 0.047(3) 0.055(4) 0.003(3) 0.026(3) -0.006(3)
C22 0.059(4) 0.068(4) 0.052(4) 0.008(4) 0.013(4) 0.001(3)
C23 0.050(4) 0.050(3) 0.049(4) -0.001(3) 0.022(3) -0.005(3)
C24 0.046(3) 0.050(3) 0.041(3) 0.006(3) 0.017(3) 0.005(3)
C25 0.100(7) 0.100(7) 0.081(7) -0.010(6) 0.002(6) -0.012(6)
C26 0.053(4) 0.058(4) 0.054(4) -0.002(3) 0.023(3) -0.004(3)
C27 0.054(4) 0.061(4) 0.054(4) 0.003(3) 0.016(3) -0.003(3)
C28 0.101(7) 0.090(7) 0.101(8) -0.011(6) 0.023(6) 0.003(6)
C29 0.056(4) 0.064(4) 0.047(4) 0.003(3) 0.017(3) -0.004(3)
C30 0.053(4) 0.062(4) 0.056(4) -0.001(3) 0.016(3) 0.006(3)
C31 0.062(5) 0.063(4) 0.068(5) -0.003(4) 0.013(4) 0.003(4)
C32 0.062(4) 0.075(5) 0.052(4) -0.002(4) 0.015(4) -0.002(4)
C33 0.062(4) 0.055(4) 0.046(4) -0.004(3) 0.014(3) -0.005(3)
C34 0.052(4) 0.071(5) 0.057(4) 0.000(4) 0.018(3) -0.004(3)
C35 0.066(5) 0.071(5) 0.059(5) 0.005(4) 0.016(4) -0.001(4)
C36 0.053(4) 0.066(4) 0.052(4) 0.000(4) 0.011(3) -0.005(3)
N1 0.042(3) 0.040(2) 0.041(3) -0.002(2) 0.023(2) -0.003(2)
N2 0.051(3) 0.057(3) 0.041(3) 0.002(2) 0.020(2) 0.004(2)
N3 0.043(3) 0.052(3) 0.059(3) 0.000(3) 0.020(3) 0.006(2)
N4 0.052(3) 0.047(3) 0.056(4) -0.001(3) 0.018(3) -0.001(2)
N5 0.042(3) 0.053(3) 0.041(3) 0.001(2) 0.022(2) -0.002(2)
N6 0.043(3) 0.059(3) 0.056(3) 0.009(3) 0.013(3) -0.003(3)
N7 0.059(3) 0.071(4) 0.049(3) 0.000(3) 0.020(3) 0.004(3)
N8 0.045(3) 0.055(3) 0.047(3) -0.003(2) 0.019(3) 0.000(2)
N9 0.047(3) 0.046(3) 0.046(3) -0.002(2) 0.025(2) 0.002(2)
N10 0.056(3) 0.047(3) 0.053(3) -0.001(3) 0.026(3) 0.000(2)
N11 0.056(4) 0.069(4) 0.052(4) -0.002(3) 0.014(3) -0.004(3)
N12 0.049(3) 0.051(3) 0.053(3) 0.002(3) 0.021(3) 0.003(3)
N13 0.050(3) 0.052(3) 0.044(3) -0.001(2) 0.025(3) 0.004(2)
N14 0.070(4) 0.067(4) 0.061(4) -0.002(3) 0.008(3) 0.001(3)
N15 0.042(3) 0.053(3) 0.047(4) 0.004(3) 0.006(3) 0.009(2)
N16 0.046(3) 0.052(3) 0.047(3) -0.004(3) 0.017(3) 0.000(2)
N17 0.040(3) 0.046(3) 0.044(3) -0.004(2) 0.019(2) -0.005(2)
N18 0.048(3) 0.047(3) 0.049(3) 0.002(2) 0.020(3) 0.001(2)
N19 0.073(4) 0.074(4) 0.061(4) -0.002(3) 0.015(3) -0.007(3)
N20 0.048(3) 0.053(3) 0.050(3) -0.005(3) 0.025(3) -0.009(2)
N21 0.052(3) 0.050(3) 0.044(3) -0.003(3) 0.017(3) -0.001(3)
N22 0.071(4) 0.065(4) 0.064(4) 0.004(3) 0.020(4) -0.001(3)
N23 0.057(3) 0.053(3) 0.051(3) 0.007(3) 0.024(3) 0.002(3)
N24 0.055(3) 0.047(3) 0.046(3) 0.003(2) 0.022(3) -0.001(2)
O1 0.065(3) 0.065(3) 0.064(3) -0.001(3) 0.020(3) 0.001(2)
O2 0.056(3) 0.060(3) 0.048(3) 0.002(2) 0.025(2) -0.001(2)
O3 0.062(3) 0.068(3) 0.062(3) 0.002(3) 0.022(3) -0.003(2)
O4 0.056(3) 0.059(3) 0.049(3) -0.001(2) 0.024(2) -0.008(2)
O5 0.059(3) 0.059(3) 0.059(3) 0.002(2) 0.019(2) 0.002(2)
O6 0.055(3) 0.069(3) 0.048(3) -0.005(2) 0.014(2) -0.002(2)
O7 0.064(3) 0.062(3) 0.063(3) -0.003(3) 0.023(3) 0.004(2)
O8 0.060(3) 0.063(3) 0.065(3) -0.001(3) 0.021(3) 0.001(2)
O9 0.054(3) 0.068(3) 0.037(2) -0.002(2) 0.011(2) 0.002(2)
O10 0.062(3) 0.068(3) 0.055(3) -0.004(3) 0.014(2) 0.002(2)
O11 0.050(2) 0.051(2) 0.054(3) -0.001(2) 0.016(2) 0.002(2)
O12 0.055(3) 0.055(3) 0.056(3) 0.003(2) 0.022(2) 0.004(2)
O13 0.052(3) 0.062(3) 0.063(3) 0.005(2) 0.015(2) -0.003(2)
O14 0.051(3) 0.060(3) 0.055(3) 0.003(2) 0.018(2) -0.002(2)
O15 0.058(3) 0.060(3) 0.061(3) 0.003(2) 0.015(2) 0.002(2)
O16 0.073(5) 0.063(5) 0.072(6) 0.000 0.017(4) 0.000
O16' 0.057(4) 0.067(5) 0.057(5) 0.000 0.020(4) 0.000
O17 0.040(4) 0.052(5) 0.049(5) -0.006(4) 0.017(4) -0.008(4)
O18 0.060(3) 0.074(3) 0.052(3) 0.001(3) 0.019(2) -0.001(2)
O19 0.055(4) 0.051(3) 0.050(4) -0.006(3) 0.003(3) -0.007(3)
O20 0.058(3) 0.046(2) 0.052(3) -0.003(2) -0.003(2) -0.004(2)
O21 0.047(2) 0.049(2) 0.057(3) -0.002(2) -0.007(2) -0.012(2)
O22 0.053(5) 0.056(5) 0.065(7) -0.008(5) 0.001(5) -0.011(4)
O23 0.048(3) 0.069(3) 0.087(4) -0.001(3) 0.006(3) -0.013(2)

loop_
_geom_bond_atom_site_label_1
_geom_bond_atom_site_label_2
_geom_bond_distance
_geom_bond_site_symmetry_2
_geom_bond_publ_flag
W1 C4 2.099(6) . ?
W1 C3 2.098(6) . ?
W1 C1 2.147(6) . ?
W1 C6 2.156(7) . ?
W1 C2 2.140(6) . ?
W1 C8 2.159(7) . ?
W1 C7 2.178(7) . ?
W1 C5 2.182(6) . ?
W2 C11 2.099(7) . ?
W2 C14 2.104(9) . ?
W2 C12 2.145(7) . ?
W2 C16 2.128(6) . ?
W2 C9 2.150(6) . ?
W2 C13 2.154(6) . ?
W2 C10 2.167(7) . ?
W2 C15 2.199(8) . ?
W3 C19 1.996(7) . ?
W3 C22 2.066(7) . ?
W3 C17 2.129(6) . ?
W3 C24 2.136(6) . ?
W3 C20 2.129(7) . ?
W3 C23 2.130(7) . ?
W3 C21 2.176(7) . ?
W3 C18 2.166(6) . ?
Co1 N9 2.060(5) 2_655 ?
Co1 N9 2.060(5) . ?
Co1 N17 2.079(5) . ?
Co1 N17 2.079(5) 2_655 ?
Co1 N1 2.091(5) . ?
Co1 N1 2.091(5) 2_655 ?
Co2 N24 2.077(5) . ?
Co2 N8 2.082(6) . ?
Co2 N16 2.098(5) . ?
Co2 O2 2.098(5) . ?
Co2 O3 2.112(5) . ?
Co2 O1 2.223(5) . ?
Co2 H1A 1.7352 . ?
Co3 O6 2.085(5) . ?
Co3 N5 2.099(5) . ?
Co3 O5 2.093(5) . ?
Co3 N18 2.120(6) 2_655 ?
Co3 N20 2.117(6) . ?
Co3 O4 2.137(5) . ?
Co4 N2 2.057(5) 2_655 ?
Co4 N21 2.075(6) . ?
Co4 N12 2.087(6) . ?
Co4 O9 2.097(5) . ?
Co4 O7 2.106(5) . ?
Co4 O8 2.123(5) . ?
Co5 N13 2.071(6) . ?
Co5 N4 2.086(5) . ?
Co5 N10 2.082(6) 2_655 ?
Co5 O11 2.126(4) . ?
Co5 O12 2.150(4) . ?
Co5 O10 2.189(5) . ?
Co5 H12A 1.6924 . ?
C1 N1 1.118(7) . ?
C2 N2 1.179(8) . ?
C3 N3 1.193(8) . ?
C4 N4 1.186(7) . ?
C5 N5 1.108(7) . ?
C6 N6 1.135(8) . ?
C7 N7 1.158(9) . ?
C8 N8 1.143(8) . ?
C9 N9 1.155(7) . ?
C10 N10 1.144(8) . ?
C11 N11 1.172(8) . ?
C12 N12 1.159(8) . ?
C13 N13 1.151(8) . ?
C14 N14 1.138(9) . ?
C15 N15 1.041(8) . ?
C16 N16 1.153(7) . ?
C17 N17 1.150(7) . ?
C18 N18 1.120(7) . ?
C19 N19 1.239(9) . ?
C20 N20 1.145(8) . ?
C21 N21 1.130(8) . ?
C22 N22 1.217(9) . ?
C23 N23 1.192(8) . ?
C24 N24 1.191(8) . ?
C25 O1 1.400(10) . ?
C25 H25A 0.9600 . ?
C25 H25B 0.9600 . ?
C25 H25C 0.9600 . ?
C26 O2 1.358(7) . ?
C26 H26A 0.9600 . ?
C26 H26B 0.9600 . ?
C26 H26C 0.9600 . ?
C27 O3 1.366(8) . ?
C27 H27A 0.9600 . ?
C27 H27B 0.9600 . ?
C27 H27C 0.9600 . ?
C28 O5 1.365(10) . ?
C28 H28A 0.9600 . ?
C28 H28B 0.9600 . ?
C28 H28C 0.9600 . ?
C29 O4 1.380(8) . ?
C29 H29A 0.9600 . ?
C29 H29B 0.9600 . ?
C29 H29C 0.9600 . ?
C30 O6 1.409(8) . ?
C30 H30A 0.9600 . ?
C30 H30B 0.9600 . ?
C30 H30C 0.9600 . ?
C31 O7 1.362(9) . ?
C31 H31A 0.9600 . ?
C31 H31B 0.9600 . ?
C31 H31C 0.9600 . ?
C32 O8 1.402(8) . ?
C32 H32A 0.9600 . ?
C32 H32B 0.9600 . ?
C32 H32C 0.9600 . ?
C33 O9 1.404(8) . ?
C33 H33A 0.9600 . ?
C33 H33B 0.9600 . ?
C33 H33C 0.9600 . ?
C34 O10 1.418(8) . ?
C34 H34A 0.9600 . ?
C34 H34B 0.9600 . ?
C34 H34C 0.9600 . ?
C35 O12 1.436(8) . ?
C35 H35A 0.9600 . ?
C35 H35B 0.9601 . ?
C35 H35C 0.9599 . ?
C36 O11 1.373(8) . ?
C36 H36A 0.9600 . ?
C36 H36B 0.9600 . ?
C36 H36C 0.9600 . ?
N2 Co4 2.057(5) 2_655 ?
N10 Co5 2.082(6) 2_655 ?
N18 Co3 2.120(6) 2_655 ?
O1 H1A 0.8505 . ?
O2 H2A 0.8500 . ?
O3 H3A 0.8500 . ?
O4 H4A 0.8500 . ?
O5 H5A 0.9700 . ?
O6 H6A 0.8499 . ?
O7 H7A 0.8500 . ?
O8 H8A 0.8502 . ?
O9 H9A 0.8501 . ?
O10 H10A 0.8501 . ?
O11 H11A 0.8501 . ?
O12 H12A 0.8495 . ?
O13 H13A 0.8499 . ?
O13 H13B 0.8500 . ?
O14 H14A 0.8499 . ?
O14 H14B 0.8500 . ?
O15 H15A 0.8501 . ?
O15 H15B 0.8500 . ?
O16 H16A 0.8499 . ?
O16 H16B 0.8500 . ?
O16 H16C 0.9886 . ?
O16 H16D 0.9886 . ?
O16' H16A 0.7613 . ?
O16' H16B 0.7615 . ?
O16' H16C 0.8499 . ?
O16' H16D 0.8499 . ?
O17 H17A 0.8499 . ?
O17 H17B 0.8499 . ?
O18 H18A 0.8496 . ?
O18 H18B 0.8500 . ?
O19 H19A 0.8499 . ?
O19 H19B 0.8499 . ?
O19 H19C 0.8500 . ?
O19 H19D 0.8500 . ?
O20 H20A 0.8498 . ?
O20 H20B 0.8501 . ?
O21 H21A 0.8501 . ?
O21 H21B 0.8500 . ?
O22 H22A 0.8500 . ?
O22 H22B 0.8499 . ?
O23 H23A 0.8499 . ?
O23 H23B 0.8499 . ?
